data_2236741
loop_
_publ_author_name
'Shirvan, Sadif A.'
'Haydari Dezfuli, Sara'
'Khazali, Fereydoon'
'Aghajeri, Manouchehr'
'Borsalani, Ali'

_publ_section_title
;
 Dibromido(6,6'-dimethyl-2,2'-bipyridine-\k^2^<i>N</i>,<i>N</i>')cobalt(II)
;
_journal_coeditor_code XU5630
_journal_issue 11
_journal_name_full 'Acta Crystallographica Section E'
_journal_page_first m1363
_journal_paper_doi 10.1107/S1600536812041980
_journal_volume 68
_journal_year 2012
_chemical_formula_iupac '[Co Br2 (C12 H12 N2)]'
_chemical_formula_moiety 'C12 H12 Br2 Co1 N2'
_chemical_formula_sum 'C12 H12 Br2 Co N2'
_chemical_formula_weight 402.97
_chemical_name_systematic
;
Dibromido(6,6'-dimethyl-2,2'-bipyridine-\k^2^<i>N</i>,<i>N</i>')cobalt(II)
;
_space_group_IT_number 14
_symmetry_cell_setting monoclinic
_symmetry_space_group_name_Hall '-P 2ybc'
_symmetry_space_group_name_H-M 'P 1 21/c 1'
_atom_sites_solution_hydrogens geom
_atom_sites_solution_primary direct
_atom_sites_solution_secondary difmap
_audit_creation_method SHELXL-97
_cell_angle_alpha 90.00
_cell_angle_beta 95.779(7)
_cell_angle_gamma 90.00
_cell_formula_units_Z 4
_cell_length_a 7.6550(6)
_cell_length_b 10.2577(9)
_cell_length_c 18.0030(16)
_cell_measurement_reflns_used 7259
_cell_measurement_temperature 298(2)
_cell_measurement_theta_max 26.00
_cell_measurement_theta_min 2.27
_cell_volume 1406.5(2)
_computing_cell_refinement 'SAINT (Bruker, 2005)'
_computing_data_collection 'APEX2 (Bruker, 2005)'
_computing_data_reduction 'SAINT (Bruker, 2005)'
_computing_molecular_graphics 'SHELXTL (Sheldrick, 2008)'
_computing_publication_material 'SHELXTL (Sheldrick, 2008)'
_computing_structure_refinement 'SHELXTL (Sheldrick, 2008)'
_computing_structure_solution 'SHELXTL (Sheldrick, 2008)'
_diffrn_ambient_temperature 298(2)
_diffrn_measured_fraction_theta_full 0.999
_diffrn_measured_fraction_theta_max 0.999
_diffrn_measurement_device_type 'Bruker APEXII CCD area detector'
_diffrn_measurement_method \w
_diffrn_radiation_monochromator graphite
_diffrn_radiation_source 'fine-focus sealed tube'
_diffrn_radiation_type MoK\a
_diffrn_radiation_wavelength 0.71073
_diffrn_reflns_av_R_equivalents 0.0677
_diffrn_reflns_av_sigmaI/netI 0.0689
_diffrn_reflns_limit_h_max 9
_diffrn_reflns_limit_h_min -8
_diffrn_reflns_limit_k_max 11
_diffrn_reflns_limit_k_min -12
_diffrn_reflns_limit_l_max 22
_diffrn_reflns_limit_l_min -22
_diffrn_reflns_number 7259
_diffrn_reflns_theta_full 26.00
_diffrn_reflns_theta_max 26.00
_diffrn_reflns_theta_min 2.27
_exptl_absorpt_coefficient_mu 6.881
_exptl_absorpt_correction_T_max 0.3021
_exptl_absorpt_correction_T_min 0.1487
_exptl_absorpt_correction_type multi-scan
_exptl_absorpt_process_details '(SADABS; Bruker, 2001)'
_exptl_crystal_colour blue
_exptl_crystal_density_diffrn 1.903
_exptl_crystal_density_method 'not measured'
_exptl_crystal_description block
_exptl_crystal_F_000 780
_exptl_crystal_size_max 0.30
_exptl_crystal_size_mid 0.24
_exptl_crystal_size_min 0.18
_refine_diff_density_max 0.510
_refine_diff_density_min -0.559
_refine_ls_extinction_method none
_refine_ls_goodness_of_fit_ref 0.950
_refine_ls_hydrogen_treatment constr
_refine_ls_matrix_type full
_refine_ls_number_parameters 154
_refine_ls_number_reflns 2766
_refine_ls_number_restraints 0
_refine_ls_restrained_S_all 0.950
_refine_ls_R_factor_all 0.0879
_refine_ls_R_factor_gt 0.0451
_refine_ls_shift/su_max 0.005
_refine_ls_shift/su_mean 0.001
_refine_ls_structure_factor_coef Fsqd
_refine_ls_weighting_details 'calc w=1/[\s^2^(Fo^2^)+(0.0371P)^2^+0.0000P] where P=(Fo^2^+2Fc^2^)/3'
_refine_ls_weighting_scheme calc
_refine_ls_wR_factor_gt 0.0807
_refine_ls_wR_factor_ref 0.0894
_reflns_number_gt 1753
_reflns_number_total 2766
_reflns_threshold_expression I>2\s(I)
_cod_data_source_file xu5630.cif
_cod_data_source_block I
_cod_original_sg_symbol_H-M 'P 21/c'
_cod_original_formula_sum 'C12 H12 Br2 Co1 N2'
_cod_database_code 2236741
_cod_database_fobs_code 2236741

loop_
_symmetry_equiv_pos_as_xyz
'x, y, z'
'-x, y+1/2, -z+1/2'
'-x, -y, -z'
'x, -y-1/2, z-1/2'

loop_
_atom_site_type_symbol
_atom_site_label
_atom_site_fract_x
_atom_site_fract_y
_atom_site_fract_z
_atom_site_U_iso_or_equiv
_atom_site_adp_type
_atom_site_calc_flag
_atom_site_refinement_flags
_atom_site_occupancy
_atom_site_symmetry_multiplicity
C C1 0.3959(11) 0.8727(6) -0.0503(3) 0.074(2) Uani d . 1 1
H H1A 0.4872 0.8803 -0.0098 0.089 Uiso calc R 1 1
H H1B 0.2921 0.9159 -0.0372 0.089 Uiso calc R 1 1
H H1C 0.4338 0.9122 -0.0942 0.089 Uiso calc R 1 1
C C2 0.3572(8) 0.7343(6) -0.0648(3) 0.0494(14) Uani d . 1 1
C C3 0.3757(8) 0.6766(7) -0.1338(3) 0.0566(16) Uani d . 1 1
H H3 0.4156 0.7252 -0.1723 0.068 Uiso calc R 1 1
C C4 0.3342(9) 0.5468(7) -0.1441(3) 0.0651(18) Uani d . 1 1
H H4 0.3435 0.5077 -0.1901 0.078 Uiso calc R 1 1
C C5 0.2791(8) 0.4753(6) -0.0865(3) 0.0550(15) Uani d . 1 1
H H5 0.2506 0.3876 -0.0930 0.066 Uiso calc R 1 1
C C6 0.2665(7) 0.5352(5) -0.0188(3) 0.0397(12) Uani d . 1 1
C C7 0.2137(7) 0.4644(5) 0.0477(3) 0.0421(12) Uani d . 1 1
C C8 0.1766(8) 0.3330(5) 0.0476(3) 0.0570(16) Uani d . 1 1
H H8 0.1821 0.2838 0.0045 0.068 Uiso calc R 1 1
C C9 0.1312(9) 0.2751(6) 0.1121(4) 0.0687(19) Uani d . 1 1
H H9 0.1056 0.1865 0.1131 0.082 Uiso calc R 1 1
C C10 0.1245(8) 0.3503(6) 0.1744(4) 0.0592(16) Uani d . 1 1
H H10 0.0960 0.3120 0.2185 0.071 Uiso calc R 1 1
C C11 0.1592(8) 0.4813(6) 0.1731(3) 0.0504(14) Uani d . 1 1
C C12 0.1535(10) 0.5666(7) 0.2391(3) 0.077(2) Uani d . 1 1
H H12A 0.0704 0.6355 0.2275 0.092 Uiso calc R 1 1
H H12B 0.2677 0.6033 0.2525 0.092 Uiso calc R 1 1
H H12C 0.1187 0.5164 0.2801 0.092 Uiso calc R 1 1
N N1 0.3039(6) 0.6627(4) -0.0087(2) 0.0385(10) Uani d . 1 1
N N2 0.2047(6) 0.5381(4) 0.1095(2) 0.0387(10) Uani d . 1 1
Co Co1 0.26905(10) 0.72871(7) 0.09589(3) 0.0414(2) Uani d . 1 1
Br Br1 0.03425(10) 0.87570(7) 0.10302(4) 0.0703(2) Uani d . 1 1
Br Br2 0.52149(9) 0.80174(6) 0.17019(3) 0.0598(2) Uani d . 1 1

loop_
_atom_site_aniso_label
_atom_site_aniso_U_11
_atom_site_aniso_U_22
_atom_site_aniso_U_33
_atom_site_aniso_U_12
_atom_site_aniso_U_13
_atom_site_aniso_U_23
C1 0.109(6) 0.062(4) 0.054(3) -0.021(4) 0.019(4) 0.010(3)
C2 0.053(4) 0.056(3) 0.039(3) 0.008(3) 0.002(3) 0.006(2)
C3 0.057(4) 0.082(5) 0.032(3) 0.006(3) 0.009(3) 0.003(3)
C4 0.067(5) 0.085(5) 0.043(3) 0.013(4) 0.007(3) -0.025(3)
C5 0.056(4) 0.058(4) 0.051(3) 0.002(3) 0.005(3) -0.019(3)
C6 0.034(3) 0.043(3) 0.040(3) 0.003(2) -0.001(2) -0.011(2)
C7 0.035(3) 0.037(3) 0.051(3) 0.002(2) -0.007(2) -0.003(2)
C8 0.056(4) 0.041(3) 0.070(4) -0.008(3) -0.012(3) -0.012(3)
C9 0.066(5) 0.038(3) 0.099(5) -0.010(3) -0.010(4) 0.012(3)
C10 0.054(4) 0.051(4) 0.072(4) -0.013(3) 0.001(3) 0.018(3)
C11 0.046(4) 0.053(4) 0.052(3) -0.005(3) 0.006(3) 0.011(3)
C12 0.112(6) 0.076(5) 0.047(3) -0.018(4) 0.027(4) 0.006(3)
N1 0.042(3) 0.039(2) 0.035(2) -0.002(2) 0.0043(19) -0.0038(17)
N2 0.038(3) 0.034(2) 0.043(2) -0.005(2) 0.0007(19) -0.0013(18)
Co1 0.0525(5) 0.0357(4) 0.0369(3) -0.0046(3) 0.0083(3) -0.0058(3)
Br1 0.0725(5) 0.0601(4) 0.0781(4) 0.0177(4) 0.0062(3) -0.0207(3)
Br2 0.0619(4) 0.0660(4) 0.0508(3) -0.0135(3) 0.0023(3) -0.0131(3)

loop_
_atom_type_symbol
_atom_type_description
_atom_type_scat_dispersion_real
_atom_type_scat_dispersion_imag
_atom_type_scat_source
C C 0.0033 0.0016 'International Tables Vol C Tables 4.2.6.8 and 6.1.1.4'
H H 0.0000 0.0000 'International Tables Vol C Tables 4.2.6.8 and 6.1.1.4'
N N 0.0061 0.0033 'International Tables Vol C Tables 4.2.6.8 and 6.1.1.4'
O O 0.0106 0.0060 'International Tables Vol C Tables 4.2.6.8 and 6.1.1.4'
Co Co 0.3494 0.9721 'International Tables Vol C Tables 4.2.6.8 and 6.1.1.4'
Br Br -0.2901 2.4595 'International Tables Vol C Tables 4.2.6.8 and 6.1.1.4'

loop_
_geom_angle_atom_site_label_1
_geom_angle_atom_site_label_2
_geom_angle_atom_site_label_3
_geom_angle
C2 C1 H1A 109.5
C2 C1 H1B 109.5
H1A C1 H1B 109.5
C2 C1 H1C 109.5
H1A C1 H1C 109.5
H1B C1 H1C 109.5
N1 C2 C3 120.1(5)
N1 C2 C1 117.7(5)
C3 C2 C1 122.1(5)
C4 C3 C2 119.2(5)
C4 C3 H3 120.4
C2 C3 H3 120.4
C5 C4 C3 120.0(5)
C5 C4 H4 120.0
C3 C4 H4 120.0
C4 C5 C6 119.0(6)
C4 C5 H5 120.5
C6 C5 H5 120.5
N1 C6 C5 121.3(5)
N1 C6 C7 115.9(4)
C5 C6 C7 122.8(5)
N2 C7 C8 121.3(5)
N2 C7 C6 115.4(4)
C8 C7 C6 123.3(5)
C7 C8 C9 119.4(6)
C7 C8 H8 120.3
C9 C8 H8 120.3
C10 C9 C8 118.8(6)
C10 C9 H9 120.6
C8 C9 H9 120.6
C9 C10 C11 121.0(6)
C9 C10 H10 119.5
C11 C10 H10 119.5
N2 C11 C10 120.1(5)
N2 C11 C12 116.9(5)
C10 C11 C12 122.9(5)
C11 C12 H12A 109.5
C11 C12 H12B 109.5
H12A C12 H12B 109.5
C11 C12 H12C 109.5
H12A C12 H12C 109.5
H12B C12 H12C 109.5
C2 N1 C6 120.4(4)
C2 N1 Co1 126.0(3)
C6 N1 Co1 113.5(3)
C7 N2 C11 119.4(4)
C7 N2 Co1 113.8(3)
C11 N2 Co1 126.8(3)
N2 Co1 N1 81.30(15)
N2 Co1 Br2 115.50(12)
N1 Co1 Br2 116.88(13)
N2 Co1 Br1 114.33(13)
N1 Co1 Br1 115.65(12)
Br2 Co1 Br1 110.57(4)

loop_
_geom_bond_atom_site_label_1
_geom_bond_atom_site_label_2
_geom_bond_distance
_geom_bond_publ_flag
C1 C2 1.468(8) ?
C1 H1A 0.9600 ?
C1 H1B 0.9600 ?
C1 H1C 0.9600 ?
C2 N1 1.345(6) ?
C2 C3 1.396(7) ?
C3 C4 1.377(9) ?
C3 H3 0.9300 ?
C4 C5 1.371(9) ?
C4 H4 0.9300 ?
C5 C6 1.378(7) ?
C5 H5 0.9300 ?
C6 N1 1.347(6) ?
C6 C7 1.490(7) ?
C7 N2 1.354(6) ?
C7 C8 1.377(7) ?
C8 C9 1.379(8) ?
C8 H8 0.9300 ?
C9 C10 1.367(9) ?
C9 H9 0.9300 ?
C10 C11 1.370(8) ?
C10 H10 0.9300 ?
C11 N2 1.360(6) ?
C11 C12 1.481(8) ?
C12 H12A 0.9600 ?
C12 H12B 0.9600 ?
C12 H12C 0.9600 ?
Co1 N1 2.044(4) y
Co1 N2 2.037(4) y
Co1 Br1 2.3594(10) y
Co1 Br2 2.3588(10) y

loop_
_geom_hbond_atom_site_label_D
_geom_hbond_atom_site_label_H
_geom_hbond_atom_site_label_A
_geom_hbond_site_symmetry_A
_geom_hbond_distance_DH
_geom_hbond_distance_HA
_geom_hbond_distance_DA
_geom_hbond_angle_DHA
_geom_hbond_publ_flag
C8 H8 Br1 3_565 0.93 2.92 3.696(5) 142 yes
C12 H12C Br1 2_545 0.96 2.89 3.847(6) 172 yes

loop_
_geom_torsion_atom_site_label_1
_geom_torsion_atom_site_label_2
_geom_torsion_atom_site_label_3
_geom_torsion_atom_site_label_4
_geom_torsion
N1 C2 C3 C4 1.8(9)
C1 C2 C3 C4 -178.9(6)
C2 C3 C4 C5 -1.4(10)
C3 C4 C5 C6 -0.1(10)
C4 C5 C6 N1 1.3(9)
C4 C5 C6 C7 -177.9(5)
N1 C6 C7 N2 1.9(7)
C5 C6 C7 N2 -178.8(5)
N1 C6 C7 C8 -177.9(5)
C5 C6 C7 C8 1.4(9)
N2 C7 C8 C9 -0.7(9)
C6 C7 C8 C9 179.0(5)
C7 C8 C9 C10 0.0(10)
C8 C9 C10 C11 1.1(10)
C9 C10 C11 N2 -1.4(10)
C9 C10 C11 C12 180.0(6)
C3 C2 N1 C6 -0.6(8)
C1 C2 N1 C6 -180.0(6)
C3 C2 N1 Co1 180.0(4)
C1 C2 N1 Co1 0.6(8)
C5 C6 N1 C2 -0.9(8)
C7 C6 N1 C2 178.3(5)
C5 C6 N1 Co1 178.5(4)
C7 C6 N1 Co1 -2.2(6)
C8 C7 N2 C11 0.4(8)
C6 C7 N2 C11 -179.4(5)
C8 C7 N2 Co1 179.1(5)
C6 C7 N2 Co1 -0.6(6)
C10 C11 N2 C7 0.6(8)
C12 C11 N2 C7 179.4(5)
C10 C11 N2 Co1 -177.9(4)
C12 C11 N2 Co1 0.8(8)
C7 N2 Co1 N1 -0.4(4)
C11 N2 Co1 N1 178.2(5)
C7 N2 Co1 Br2 -116.1(3)
C11 N2 Co1 Br2 62.5(5)
C7 N2 Co1 Br1 113.9(3)
C11 N2 Co1 Br1 -67.5(5)
C2 N1 Co1 N2 -179.1(5)
C6 N1 Co1 N2 1.5(4)
C2 N1 Co1 Br2 -64.8(5)
C6 N1 Co1 Br2 115.7(3)
C2 N1 Co1 Br1 68.0(5)
C6 N1 Co1 Br1 -111.4(3)
